data_7119625
loop_
_publ_author_name
'Chen, Fengkun'
'Tanaka, Takayuki'
'Osuka, Atsuhiro'

_publ_section_title
;
 Exploring the &quot;fold-in&quot; strategy toward the construction of a
 highly-strained triazasumanene skeleton.
;
_journal_issue 18
_journal_name_full 'Chemical communications (Cambridge, England)'
_journal_page_first 2705
_journal_page_last 2708
_journal_paper_doi 10.1039/c7cc00329c
_journal_volume 53
_journal_year 2017
_chemical_formula_moiety '2(C33 H21 Br6 N3), C2.50 Cl5, 0.5(C Cl2)'
_chemical_formula_sum 'C69 H42 Br12 Cl6 N6'
_chemical_formula_weight 2126.59
_space_group_crystal_system triclinic
_space_group_IT_number 2
_space_group_name_Hall '-P 1'
_space_group_name_H-M_alt 'P -1'
_symmetry_space_group_name_Hall '-P 1'
_symmetry_space_group_name_H-M 'P -1'
_atom_sites_solution_hydrogens mixed
_audit_creation_method SHELXL-2014/7
_audit_update_record
;
2017-01-12 deposited with the CCDC.
2017-02-06 downloaded from the CCDC.
;
_cell_angle_alpha 115.619(7)
_cell_angle_beta 108.577(8)
_cell_angle_gamma 91.4359(8)
_cell_formula_units_Z 2
_cell_length_a 14.811(4)
_cell_length_b 15.977(4)
_cell_length_c 17.680(6)
_cell_measurement_reflns_used 3221
_cell_measurement_temperature 93(2)
_cell_measurement_theta_max 68.3
_cell_measurement_theta_min 30.9
_cell_volume 3510.4(18)
_computing_structure_refinement 'SHELXL-2014/7 (Sheldrick, 2014)'
_diffrn_ambient_temperature 93(2)
_diffrn_detector_area_resol_mean 5.8140
_diffrn_measured_fraction_theta_full 0.961
_diffrn_measured_fraction_theta_max 0.961
_diffrn_measurement_device_type 'Rigaku XtaLAB P200'
_diffrn_measurement_method \w
_diffrn_radiation_type CuK\a
_diffrn_radiation_wavelength 1.54187
_diffrn_reflns_av_R_equivalents 0.0355
_diffrn_reflns_av_unetI/netI 0.0266
_diffrn_reflns_Laue_measured_fraction_full 0.961
_diffrn_reflns_Laue_measured_fraction_max 0.961
_diffrn_reflns_limit_h_max 17
_diffrn_reflns_limit_h_min -17
_diffrn_reflns_limit_k_max 18
_diffrn_reflns_limit_k_min -18
_diffrn_reflns_limit_l_max 17
_diffrn_reflns_limit_l_min -20
_diffrn_reflns_number 42365
_diffrn_reflns_point_group_measured_fraction_full 0.961
_diffrn_reflns_point_group_measured_fraction_max 0.961
_diffrn_reflns_theta_full 62.999
_diffrn_reflns_theta_max 62.999
_diffrn_reflns_theta_min 6.588
_exptl_absorpt_coefficient_mu 10.614
_exptl_absorpt_correction_type multi-scan
_exptl_absorpt_process_details 'REQAB (Rigaku, 1998)'
_exptl_crystal_colour colorless
_exptl_crystal_density_diffrn 2.012
_exptl_crystal_description prism
_exptl_crystal_F_000 2004
_exptl_crystal_recrystallization_method 'Vapour deposition'
_exptl_crystal_size_max 0.150
_exptl_crystal_size_mid 0.090
_exptl_crystal_size_min 0.040
_exptl_transmission_factor_max 0.654
_exptl_transmission_factor_min 0.365
_refine_diff_density_max 3.313
_refine_diff_density_min -2.550
_refine_diff_density_rms 0.171
_refine_ls_extinction_method none
_refine_ls_goodness_of_fit_ref 1.026
_refine_ls_hydrogen_treatment mixed
_refine_ls_matrix_type full
_refine_ls_number_parameters 914
_refine_ls_number_reflns 10888
_refine_ls_number_restraints 133
_refine_ls_restrained_S_all 1.118
_refine_ls_R_factor_all 0.0512
_refine_ls_R_factor_gt 0.0491
_refine_ls_shift/su_max 0.007
_refine_ls_shift/su_mean 0.000
_refine_ls_structure_factor_coef Fsqd
_refine_ls_weighting_details 'w=1/[\s^2^(Fo^2^)+(0.1000P)^2^+17.3000P] where P=(Fo^2^+2Fc^2^)/3'
_refine_ls_weighting_scheme calc
_refine_ls_wR_factor_gt 0.1429
_refine_ls_wR_factor_ref 0.1447
_reflns_Friedel_coverage 0.000
_reflns_number_gt 10240
_reflns_number_total 10888
_reflns_threshold_expression 'I > 2\s(I)'
_cod_data_source_file c7cc00329c2.cif
_cod_data_source_block 151014ch
_cod_depositor_comments 'Adding full bibliography for 7119625--7119627.cif.'
_cod_database_code 7119625
_shelx_shelxl_version_number 2014/7
_shelx_space_group_comment
;
The symmetry employed for this shelxl refinement is uniquely defined
by the following loop, which should always be used as a source of
symmetry information in preference to the above space-group names.
They are only intended as comments.
;
_shelx_estimated_absorpt_t_min 0.299
_shelx_estimated_absorpt_t_max 0.676

loop_
_space_group_symop_operation_xyz
'x, y, z'
'-x, -y, -z'

loop_
_atom_site_label
_atom_site_type_symbol
_atom_site_fract_x
_atom_site_fract_y
_atom_site_fract_z
_atom_site_U_iso_or_equiv
_atom_site_adp_type
_atom_site_occupancy
_atom_site_site_symmetry_order
_atom_site_calc_flag
_atom_site_refinement_flags_posn
_atom_site_refinement_flags_adp
_atom_site_refinement_flags_occupancy
_atom_site_disorder_assembly
_atom_site_disorder_group
C1 C 0.0509(4) 0.2984(4) 0.6968(4) 0.0197(12) Uani 1 1 d . . . . .
C2 C -0.0308(4) 0.2390(4) 0.6212(4) 0.0237(13) Uani 1 1 d . . . . .
C3 C -0.0217(4) 0.2385(4) 0.5457(4) 0.0251(13) Uani 1 1 d . . . . .
C4 C 0.0657(4) 0.2984(4) 0.5729(4) 0.0221(12) Uani 1 1 d . . . . .
C5 C 0.0990(4) 0.3240(4) 0.5146(4) 0.0249(13) Uani 1 1 d . . . . .
C6 C 0.0384(5) 0.3699(4) 0.4733(4) 0.0292(14) Uani 1 1 d . . . . .
H1 H -0.0178 0.3851 0.4872 0.035 Uiso 1 1 calc R U . . .
C7 C 0.0577(5) 0.3938(5) 0.4130(5) 0.0344(15) Uani 1 1 d . . . . .
H2 H 0.0159 0.4259 0.3865 0.041 Uiso 1 1 calc R U . . .
C8 C 0.1389(5) 0.3704(5) 0.3917(5) 0.0353(15) Uani 1 1 d . . . . .
H3 H 0.1527 0.3857 0.3498 0.042 Uiso 1 1 calc R U . . .
C9 C 0.1993(5) 0.3251(4) 0.4312(4) 0.0292(14) Uani 1 1 d . . . . .
H4 H 0.2543 0.3089 0.4153 0.035 Uiso 1 1 calc R U . . .
C10 C 0.1828(5) 0.3019(4) 0.4944(4) 0.0260(13) Uani 1 1 d . . . . .
C11 C 0.2573(4) 0.2592(4) 0.5363(4) 0.0232(12) Uani 1 1 d . . . . .
C12 C 0.3566(4) 0.2860(4) 0.5676(4) 0.0227(12) Uani 1 1 d . . . . .
C13 C 0.3997(4) 0.2198(4) 0.5925(4) 0.0214(12) Uani 1 1 d . . . . .
C14 C 0.3265(4) 0.1533(4) 0.5780(4) 0.0213(12) Uani 1 1 d . . . . .
C15 C 0.3338(4) 0.0719(4) 0.5993(4) 0.0197(12) Uani 1 1 d . . . . .
C16 C 0.3541(4) -0.0118(4) 0.5413(4) 0.0251(13) Uani 1 1 d . . . . .
H5 H 0.3596 -0.0175 0.4872 0.030 Uiso 1 1 calc R U . . .
C17 C 0.3664(4) -0.0859(4) 0.5617(4) 0.0263(13) Uani 1 1 d . . . . .
H6 H 0.3792 -0.1427 0.5214 0.032 Uiso 1 1 calc R U . . .
C18 C 0.3599(4) -0.0771(4) 0.6415(5) 0.0255(13) Uani 1 1 d . . . . .
H7 H 0.3694 -0.1275 0.6563 0.031 Uiso 1 1 calc R U . . .
C19 C 0.3397(4) 0.0049(4) 0.6991(4) 0.0230(12) Uani 1 1 d . . . . .
H8 H 0.3354 0.0105 0.7535 0.028 Uiso 1 1 calc R U . . .
C20 C 0.3256(4) 0.0804(4) 0.6783(4) 0.0199(12) Uani 1 1 d . . . . .
C21 C 0.3095(4) 0.1690(4) 0.7441(4) 0.0181(11) Uani 1 1 d . . . . .
C22 C 0.3762(4) 0.2470(4) 0.8121(4) 0.0181(11) Uani 1 1 d . . . . .
C23 C 0.3273(4) 0.3118(4) 0.8605(4) 0.0193(12) Uani 1 1 d . . . . .
C24 C 0.2300(4) 0.2719(4) 0.8206(4) 0.0176(11) Uani 1 1 d . . . . .
C25 C 0.1505(4) 0.3126(4) 0.8489(4) 0.0191(12) Uani 1 1 d . . . . .
C26 C 0.1598(4) 0.3406(4) 0.9382(4) 0.0226(12) Uani 1 1 d . . . . .
H9 H 0.2161 0.3336 0.9780 0.027 Uiso 1 1 calc R U . . .
C27 C 0.0878(5) 0.3786(4) 0.9693(4) 0.0267(13) Uani 1 1 d . . . . .
H10 H 0.0948 0.3966 1.0299 0.032 Uiso 1 1 calc R U . . .
C28 C 0.0061(4) 0.3901(4) 0.9125(4) 0.0263(13) Uani 1 1 d . . . . .
H11 H -0.0436 0.4152 0.9336 0.032 Uiso 1 1 calc R U . . .
C29 C -0.0030(4) 0.3649(4) 0.8242(4) 0.0229(13) Uani 1 1 d . . . . .
H12 H -0.0587 0.3740 0.7855 0.027 Uiso 1 1 calc R U . . .
C30 C 0.0685(4) 0.3263(4) 0.7915(4) 0.0194(12) Uani 1 1 d . . . . .
C31 C 0.1981(4) 0.4048(4) 0.7205(4) 0.0231(12) Uani 1 1 d . . . . .
H80 H 0.204(5) 0.455(5) 0.699(5) 0.032(18) Uiso 1 1 d . . . . .
H31 H 0.259(6) 0.376(5) 0.723(5) 0.04(2) Uiso 1 1 d . . . . .
C32 C 0.1468(4) 0.1137(5) 0.5040(5) 0.0276(14) Uani 1 1 d . . . . .
C33 C 0.1349(4) 0.1083(4) 0.7068(5) 0.0222(13) Uani 1 1 d . . . . .
H77 H 0.138(5) 0.076(5) 0.743(5) 0.025(17) Uiso 1 1 d . . . . .
H33 H 0.135(4) 0.069(5) 0.657(5) 0.010(15) Uiso 1 1 d . . . . .
N1 N 0.1078(3) 0.3330(3) 0.6641(3) 0.0189(10) Uani 1 1 d . . . . .
N2 N 0.2409(4) 0.1775(3) 0.5433(3) 0.0235(11) Uani 1 1 d . . . . .
N3 N 0.2190(3) 0.1846(3) 0.7489(3) 0.0181(10) Uani 1 1 d . . . . .
Br1 Br -0.13145(4) 0.16743(4) 0.62300(5) 0.03000(17) Uani 1 1 d . . . . .
Br2 Br -0.10610(5) 0.16458(5) 0.42690(5) 0.03648(18) Uani 1 1 d . . . . .
Br3 Br 0.42693(5) 0.39381(4) 0.58089(5) 0.03165(18) Uani 1 1 d . . . . .
Br4 Br 0.53330(4) 0.21870(4) 0.63106(4) 0.02718(16) Uani 1 1 d . . . . .
Br5 Br 0.51010(4) 0.26355(4) 0.84040(4) 0.02501(16) Uani 1 1 d . . . . .
Br6 Br 0.38593(4) 0.43075(4) 0.95764(4) 0.02657(16) Uani 1 1 d . . . . .
C34 C 0.2961(4) 1.0538(4) 0.1092(4) 0.0188(11) Uani 1 1 d . . . . .
C35 C 0.3474(4) 1.1057(4) 0.0853(4) 0.0218(12) Uani 1 1 d . . . . .
C36 C 0.2869(4) 1.1002(4) 0.0038(4) 0.0221(12) Uani 1 1 d . . . . .
C37 C 0.1964(4) 1.0456(4) -0.0226(4) 0.0210(12) Uani 1 1 d . . . . .
C38 C 0.1068(4) 1.0332(4) -0.0960(4) 0.0203(12) Uani 1 1 d . . . . .
C39 C 0.0754(4) 1.1153(4) -0.0955(4) 0.0217(12) Uani 1 1 d . . . . .
H13 H 0.1116 1.1753 -0.0481 0.026 Uiso 1 1 calc R U . . .
C40 C -0.0073(4) 1.1109(4) -0.1627(4) 0.0244(13) Uani 1 1 d . . . . .
H14 H -0.0267 1.1677 -0.1613 0.029 Uiso 1 1 calc R U . . .
C41 C -0.0614(4) 1.0254(4) -0.2312(4) 0.0252(13) Uani 1 1 d . . . . .
H15 H -0.1187 1.0228 -0.2766 0.030 Uiso 1 1 calc R U . . .
C42 C -0.0324(4) 0.9418(4) -0.2345(4) 0.0243(13) Uani 1 1 d . . . . .
H16 H -0.0698 0.8826 -0.2826 0.029 Uiso 1 1 calc R U . . .
C43 C 0.0514(4) 0.9445(4) -0.1677(4) 0.0209(12) Uani 1 1 d . . . . .
C44 C 0.0759(4) 0.8548(4) -0.1714(4) 0.0207(12) Uani 1 1 d . . . . .
C45 C 0.0201(4) 0.7833(4) -0.1723(4) 0.0233(12) Uani 1 1 d . . . . .
C46 C 0.0746(4) 0.7132(4) -0.1734(4) 0.0240(13) Uani 1 1 d . . . . .
C47 C 0.1640(4) 0.7402(4) -0.1731(4) 0.0218(12) Uani 1 1 d . . . . .
C48 C 0.2480(4) 0.6927(4) -0.1744(4) 0.0214(12) Uani 1 1 d . . . . .
C49 C 0.2654(5) 0.6468(4) -0.2539(5) 0.0274(13) Uani 1 1 d . . . . .
H17 H 0.2242 0.6478 -0.3069 0.033 Uiso 1 1 calc R U . . .
C50 C 0.3428(5) 0.5991(4) -0.2567(5) 0.0314(15) Uani 1 1 d . . . . .
H18 H 0.3549 0.5688 -0.3111 0.038 Uiso 1 1 calc R U . . .
C51 C 0.4011(5) 0.5964(4) -0.1806(5) 0.0306(15) Uani 1 1 d . . . . .
H19 H 0.4530 0.5627 -0.1827 0.037 Uiso 1 1 calc R U . . .
C52 C 0.3853(4) 0.6424(4) -0.1000(5) 0.0274(13) Uani 1 1 d . . . . .
H20 H 0.4263 0.6395 -0.0478 0.033 Uiso 1 1 calc R U . . .
C53 C 0.3104(4) 0.6922(4) -0.0953(4) 0.0217(12) Uani 1 1 d . . . . .
C54 C 0.2971(4) 0.7441(4) -0.0078(4) 0.0194(12) Uani 1 1 d . . . . .
C55 C 0.2573(4) 0.7107(4) 0.0369(4) 0.0208(12) Uani 1 1 d . . . . .
C56 C 0.2677(4) 0.7869(4) 0.1195(4) 0.0182(11) Uani 1 1 d . . . . .
C57 C 0.3139(4) 0.8672(4) 0.1260(4) 0.0185(11) Uani 1 1 d . . . . .
C58 C 0.3413(4) 0.9643(4) 0.2026(4) 0.0190(12) Uani 1 1 d . . . . .
C59 C 0.3802(4) 0.9728(4) 0.2891(4) 0.0222(12) Uani 1 1 d . . . . .
H21 H 0.3931 0.9180 0.2958 0.027 Uiso 1 1 calc R U . . .
C60 C 0.4007(4) 1.0592(4) 0.3656(4) 0.0251(13) Uani 1 1 d . . . . .
H22 H 0.4259 1.0628 0.4238 0.030 Uiso 1 1 calc R U . . .
C61 C 0.3841(4) 1.1400(4) 0.3568(4) 0.0256(13) Uani 1 1 d . . . . .
H23 H 0.3965 1.1992 0.4085 0.031 Uiso 1 1 calc R U . . .
C62 C 0.3495(4) 1.1331(4) 0.2720(4) 0.0243(13) Uani 1 1 d . . . . .
H24 H 0.3404 1.1891 0.2664 0.029 Uiso 1 1 calc R U . . .
C63 C 0.3270(4) 1.0476(4) 0.1942(4) 0.0189(11) Uani 1 1 d . . . . .
C64 C 0.1285(4) 0.9589(4) 0.0443(4) 0.0209(12) Uani 1 1 d . . . . .
H93 H 0.1536 0.9491 0.0976 0.031 Uiso 1 1 calc R U . . .
H94 H 0.0732 0.9911 0.0466 0.031 Uiso 1 1 calc R U . . .
H95 H 0.1075 0.8976 -0.0101 0.031 Uiso 1 1 calc R U . . .
N4 N 0.2050(3) 1.0172(3) 0.0424(3) 0.0174(10) Uani 1 1 d . . . . .
C65 C 0.2361(4) 0.8723(4) -0.1899(4) 0.0249(13) Uani 1 1 d . . . . .
H90 H 0.2918 0.8404 -0.1861 0.037 Uiso 1 1 calc R U . . .
H91 H 0.2077 0.8668 -0.2504 0.037 Uiso 1 1 calc R U . . .
H92 H 0.2574 0.9392 -0.1453 0.037 Uiso 1 1 calc R U . . .
N5 N 0.1635(3) 0.8280(3) -0.1717(3) 0.0208(10) Uani 1 1 d . . . . .
C66 C 0.4035(4) 0.8935(4) 0.0357(4) 0.0233(13) Uani 1 1 d . . . . .
H96 H 0.4183 0.9599 0.0814 0.035 Uiso 1 1 calc R U . . .
H97 H 0.4629 0.8671 0.0424 0.035 Uiso 1 1 calc R U . . .
H98 H 0.3772 0.8892 -0.0245 0.035 Uiso 1 1 calc R U . . .
N6 N 0.3317(3) 0.8398(3) 0.0473(3) 0.0182(10) Uani 1 1 d . . . . .
Br7 Br 0.47742(4) 1.16721(5) 0.14872(4) 0.02855(17) Uani 1 1 d . . . . .
Br8 Br 0.32201(4) 1.15465(4) -0.06003(4) 0.02486(16) Uani 1 1 d . . . . .
Br9 Br -0.10047(4) 0.78841(4) -0.15894(5) 0.02786(17) Uani 1 1 d . . . . .
Br10 Br 0.03051(5) 0.59678(5) -0.18270(5) 0.03311(18) Uani 1 1 d . . . . .
Br11 Br 0.20982(4) 0.58423(4) 0.00039(5) 0.02664(17) Uani 1 1 d . . . . .
Br12 Br 0.22155(4) 0.77793(4) 0.20376(4) 0.02260(16) Uani 1 1 d . . . . .
C67 C 0.2767(13) 0.4203(9) 0.2309(11) 0.052(4) Uani 0.5 1 d D U P A 5
Cl1 Cl 0.3044(4) 0.3277(4) 0.1500(3) 0.0613(13) Uani 0.5 1 d D U P A 5
Cl2 Cl 0.2974(5) 0.5245(4) 0.2219(4) 0.0828(18) Uani 0.5 1 d D U P A 5
C72 C 0.3485(4) 0.4364(3) 0.3391(4) 0.0144(10) Uiso 1 1 d D U . B 4
Cl4 Cl 0.3700(5) 0.5048(5) 0.4344(5) 0.188(2) Uiso 1 1 d D U . B 4
Cl3 Cl 0.2890(10) 0.5189(11) 0.3057(11) 0.385(7) Uiso 1 1 d D U . B 4
C74 C 0.3590(12) 0.640(2) 0.4757(12) 0.104(6) Uani 0.5 1 d D U P C 1
Cl7 Cl 0.4253(5) 0.6729(5) 0.5946(5) 0.0917(17) Uani 0.5 1 d D U P C 1
Cl8 Cl 0.2371(5) 0.6379(5) 0.4652(6) 0.104(2) Uani 0.5 1 d D U P C 1
C73 C 0.2680(19) 0.666(2) 0.4528(16) 0.104(7) Uani 0.5 1 d D U P D 2
Cl5 Cl 0.1566(4) 0.5836(3) 0.3796(4) 0.0697(13) Uani 0.5 1 d D U P D 2
Cl6 Cl 0.3150(9) 0.6513(6) 0.5510(6) 0.135(3) Uani 0.5 1 d D U P D 2
Cl9 Cl 0.3379(9) 0.3794(8) 0.1772(10) 0.149(4) Uani 0.5 1 d D U P E 3
Cl10 Cl 0.2173(7) 0.5105(10) 0.2233(7) 0.157(4) Uani 0.5 1 d D U P E 3
C75 C 0.320(3) 0.492(2) 0.184(3) 0.158(8) Uani 0.5 1 d D U P E 3
H76 H 0.078(5) 0.128(4) 0.695(4) 0.018(15) Uiso 1 1 d . . . . .
H81 H 0.194(6) 0.433(6) 0.777(6) 0.04(2) Uiso 1 1 d . . . . .
H85 H 0.116(6) 0.119(5) 0.459(6) 0.03(2) Uiso 1 1 d . . . . .
H86 H 0.107(5) 0.131(5) 0.551(5) 0.025(17) Uiso 1 1 d . . . . .
H87 H 0.166(6) 0.048(6) 0.486(6) 0.05(2) Uiso 1 1 d . . . . .

loop_
_atom_site_aniso_label
_atom_site_aniso_U_11
_atom_site_aniso_U_22
_atom_site_aniso_U_33
_atom_site_aniso_U_23
_atom_site_aniso_U_13
_atom_site_aniso_U_12
C1 0.015(3) 0.017(3) 0.024(3) 0.007(2) 0.008(2) 0.003(2)
C2 0.015(3) 0.024(3) 0.031(3) 0.012(3) 0.008(2) 0.002(2)
C3 0.018(3) 0.026(3) 0.024(3) 0.008(3) 0.004(2) 0.000(2)
C4 0.017(3) 0.022(3) 0.026(3) 0.010(2) 0.009(2) 0.002(2)
C5 0.027(3) 0.024(3) 0.024(3) 0.011(3) 0.009(3) 0.004(2)
C6 0.028(3) 0.032(3) 0.027(3) 0.013(3) 0.010(3) 0.009(3)
C7 0.040(4) 0.038(4) 0.033(4) 0.022(3) 0.015(3) 0.016(3)
C8 0.050(4) 0.032(3) 0.029(4) 0.017(3) 0.016(3) 0.008(3)
C9 0.037(3) 0.029(3) 0.029(4) 0.015(3) 0.019(3) 0.012(3)
C10 0.031(3) 0.023(3) 0.025(3) 0.010(3) 0.012(3) 0.006(2)
C11 0.027(3) 0.027(3) 0.022(3) 0.013(2) 0.013(3) 0.007(2)
C12 0.024(3) 0.026(3) 0.027(3) 0.015(3) 0.016(3) 0.009(2)
C13 0.021(3) 0.028(3) 0.021(3) 0.013(2) 0.012(2) 0.006(2)
C14 0.023(3) 0.024(3) 0.022(3) 0.012(2) 0.013(2) 0.006(2)
C15 0.018(3) 0.020(3) 0.019(3) 0.007(2) 0.007(2) 0.000(2)
C16 0.024(3) 0.026(3) 0.026(3) 0.010(3) 0.013(3) 0.007(2)
C17 0.022(3) 0.020(3) 0.032(4) 0.007(3) 0.010(3) 0.005(2)
C18 0.021(3) 0.020(3) 0.041(4) 0.017(3) 0.015(3) 0.004(2)
C19 0.019(3) 0.025(3) 0.027(3) 0.014(3) 0.010(2) 0.003(2)
C20 0.014(3) 0.019(3) 0.026(3) 0.010(2) 0.006(2) 0.000(2)
C21 0.016(3) 0.021(3) 0.023(3) 0.013(2) 0.010(2) 0.005(2)
C22 0.012(2) 0.022(3) 0.024(3) 0.014(2) 0.007(2) 0.004(2)
C23 0.021(3) 0.018(3) 0.020(3) 0.010(2) 0.009(2) 0.004(2)
C24 0.019(3) 0.018(3) 0.024(3) 0.014(2) 0.012(2) 0.005(2)
C25 0.019(3) 0.013(2) 0.027(3) 0.009(2) 0.012(2) 0.002(2)
C26 0.023(3) 0.021(3) 0.026(3) 0.011(2) 0.013(3) 0.004(2)
C27 0.034(3) 0.022(3) 0.029(3) 0.011(3) 0.019(3) 0.002(2)
C28 0.023(3) 0.020(3) 0.033(4) 0.006(3) 0.018(3) 0.000(2)
C29 0.015(3) 0.018(3) 0.033(4) 0.010(2) 0.009(2) 0.000(2)
C30 0.015(3) 0.014(3) 0.027(3) 0.007(2) 0.008(2) -0.001(2)
C31 0.020(3) 0.019(3) 0.026(3) 0.008(3) 0.007(3) -0.003(2)
C32 0.018(3) 0.028(3) 0.034(4) 0.016(3) 0.003(3) 0.002(2)
C33 0.019(3) 0.016(3) 0.029(4) 0.006(3) 0.013(3) 0.001(2)
N1 0.012(2) 0.021(2) 0.023(3) 0.011(2) 0.0052(19) -0.0008(18)
N2 0.022(2) 0.024(2) 0.025(3) 0.011(2) 0.009(2) 0.0037(19)
N3 0.016(2) 0.019(2) 0.021(3) 0.009(2) 0.0089(19) 0.0018(18)
Br1 0.0181(3) 0.0286(3) 0.0371(4) 0.0119(3) 0.0081(3) -0.0048(2)
Br2 0.0283(4) 0.0381(4) 0.0257(4) 0.0073(3) 0.0000(3) -0.0006(3)
Br3 0.0368(4) 0.0267(3) 0.0438(4) 0.0194(3) 0.0255(3) 0.0077(3)
Br4 0.0223(3) 0.0327(3) 0.0334(4) 0.0182(3) 0.0143(3) 0.0071(2)
Br5 0.0137(3) 0.0317(3) 0.0292(4) 0.0131(3) 0.0089(2) 0.0046(2)
Br6 0.0183(3) 0.0185(3) 0.0319(4) 0.0044(3) 0.0064(3) 0.0007(2)
C34 0.017(3) 0.020(3) 0.021(3) 0.012(2) 0.005(2) 0.003(2)
C35 0.017(3) 0.025(3) 0.023(3) 0.013(2) 0.006(2) 0.000(2)
C36 0.023(3) 0.023(3) 0.028(3) 0.016(3) 0.012(3) 0.001(2)
C37 0.021(3) 0.018(3) 0.028(3) 0.012(2) 0.013(2) 0.005(2)
C38 0.020(3) 0.023(3) 0.025(3) 0.013(2) 0.015(2) 0.005(2)
C39 0.021(3) 0.024(3) 0.027(3) 0.014(2) 0.014(2) 0.004(2)
C40 0.022(3) 0.032(3) 0.036(4) 0.024(3) 0.019(3) 0.012(2)
C41 0.021(3) 0.036(3) 0.033(4) 0.025(3) 0.013(3) 0.009(2)
C42 0.019(3) 0.030(3) 0.025(3) 0.014(3) 0.008(2) 0.002(2)
C43 0.021(3) 0.027(3) 0.022(3) 0.015(2) 0.012(2) 0.007(2)
C44 0.023(3) 0.021(3) 0.017(3) 0.008(2) 0.007(2) 0.003(2)
C45 0.017(3) 0.026(3) 0.025(3) 0.010(3) 0.009(2) 0.003(2)
C46 0.027(3) 0.021(3) 0.029(3) 0.014(3) 0.013(3) 0.001(2)
C47 0.025(3) 0.018(3) 0.019(3) 0.006(2) 0.007(2) 0.004(2)
C48 0.024(3) 0.016(3) 0.025(3) 0.009(2) 0.012(3) 0.002(2)
C49 0.033(3) 0.023(3) 0.031(4) 0.013(3) 0.017(3) 0.005(2)
C50 0.039(4) 0.020(3) 0.042(4) 0.010(3) 0.028(3) 0.008(3)
C51 0.030(3) 0.022(3) 0.043(4) 0.011(3) 0.024(3) 0.008(2)
C52 0.024(3) 0.024(3) 0.037(4) 0.015(3) 0.014(3) 0.004(2)
C53 0.019(3) 0.018(3) 0.029(3) 0.011(2) 0.012(2) 0.001(2)
C54 0.015(3) 0.023(3) 0.028(3) 0.016(3) 0.010(2) 0.006(2)
C55 0.014(3) 0.025(3) 0.027(3) 0.015(3) 0.009(2) 0.005(2)
C56 0.013(3) 0.023(3) 0.026(3) 0.016(2) 0.010(2) 0.005(2)
C57 0.014(3) 0.023(3) 0.026(3) 0.016(2) 0.009(2) 0.006(2)
C58 0.014(3) 0.026(3) 0.022(3) 0.013(2) 0.010(2) 0.003(2)
C59 0.018(3) 0.030(3) 0.028(3) 0.020(3) 0.010(2) 0.004(2)
C60 0.022(3) 0.033(3) 0.022(3) 0.014(3) 0.008(2) 0.001(2)
C61 0.025(3) 0.028(3) 0.022(3) 0.009(3) 0.010(3) 0.002(2)
C62 0.025(3) 0.026(3) 0.027(3) 0.014(3) 0.013(3) 0.007(2)
C63 0.016(3) 0.024(3) 0.021(3) 0.013(2) 0.008(2) 0.003(2)
C64 0.015(3) 0.025(3) 0.026(3) 0.015(2) 0.008(2) 0.000(2)
N4 0.018(2) 0.020(2) 0.021(3) 0.013(2) 0.011(2) 0.0040(18)
C65 0.024(3) 0.027(3) 0.029(3) 0.015(3) 0.013(3) 0.004(2)
N5 0.019(2) 0.019(2) 0.025(3) 0.010(2) 0.009(2) 0.0036(18)
C66 0.022(3) 0.024(3) 0.031(3) 0.014(3) 0.018(3) 0.004(2)
N6 0.014(2) 0.020(2) 0.024(3) 0.012(2) 0.0093(19) 0.0031(18)
Br7 0.0198(3) 0.0357(4) 0.0303(4) 0.0191(3) 0.0048(3) -0.0060(2)
Br8 0.0232(3) 0.0314(3) 0.0307(4) 0.0224(3) 0.0117(3) 0.0032(2)
Br9 0.0192(3) 0.0312(3) 0.0352(4) 0.0158(3) 0.0119(3) 0.0040(2)
Br10 0.0293(3) 0.0267(3) 0.0490(4) 0.0225(3) 0.0144(3) 0.0032(3)
Br11 0.0272(3) 0.0188(3) 0.0410(4) 0.0151(3) 0.0194(3) 0.0048(2)
Br12 0.0181(3) 0.0282(3) 0.0313(4) 0.0192(3) 0.0133(3) 0.0044(2)
C67 0.061(7) 0.041(6) 0.051(7) 0.022(5) 0.017(6) 0.006(5)
Cl1 0.053(3) 0.078(3) 0.043(2) 0.018(2) 0.019(2) 0.026(2)
Cl2 0.110(5) 0.062(3) 0.061(3) 0.035(2) 0.008(3) -0.029(3)
C74 0.075(8) 0.108(9) 0.103(9) 0.012(6) 0.053(7) 0.031(7)
Cl7 0.082(4) 0.092(4) 0.097(4) 0.037(3) 0.038(3) 0.001(3)
Cl8 0.081(4) 0.086(4) 0.142(6) 0.048(4) 0.042(4) 0.037(3)
C73 0.118(10) 0.090(9) 0.102(9) 0.051(7) 0.029(7) 0.015(8)
Cl5 0.069(3) 0.047(2) 0.098(4) 0.037(2) 0.032(3) 0.015(2)
Cl6 0.204(8) 0.087(4) 0.093(5) 0.051(4) 0.016(5) 0.029(5)
Cl9 0.127(7) 0.125(7) 0.195(10) 0.051(7) 0.091(7) 0.034(6)
Cl10 0.097(5) 0.258(10) 0.119(6) 0.073(6) 0.060(4) 0.104(6)
C75 0.141(10) 0.158(10) 0.155(11) 0.053(8) 0.054(8) 0.079(8)

loop_
_atom_type_symbol
_atom_type_description
_atom_type_scat_dispersion_real
_atom_type_scat_dispersion_imag
_atom_type_scat_source
C C 0.0181 0.0091 'International Tables Vol C Tables 4.2.6.8 and 6.1.1.4'
H H 0.0000 0.0000 'International Tables Vol C Tables 4.2.6.8 and 6.1.1.4'
N N 0.0311 0.0180 'International Tables Vol C Tables 4.2.6.8 and 6.1.1.4'
Br Br -0.6763 1.2805 'International Tables Vol C Tables 4.2.6.8 and 6.1.1.4'
Cl Cl 0.3639 0.7018 'International Tables Vol C Tables 4.2.6.8 and 6.1.1.4'

loop_
_geom_angle_atom_site_label_1
_geom_angle_atom_site_label_2
_geom_angle_atom_site_label_3
_geom_angle
N1 C1 C2 105.5(5)
N1 C1 C30 126.6(5)
C2 C1 C30 127.7(5)
C3 C2 C1 108.7(5)
C3 C2 Br1 126.2(5)
C1 C2 Br1 125.0(5)
C2 C3 C4 108.2(5)
C2 C3 Br2 126.2(4)
C4 C3 Br2 125.5(5)
N1 C4 C3 106.3(5)
N1 C4 C5 127.8(5)
C3 C4 C5 125.7(6)
C6 C5 C10 119.0(6)
C6 C5 C4 115.5(5)
C10 C5 C4 125.4(6)
C7 C6 C5 122.1(6)
C7 C6 H1 119.0
C5 C6 H1 119.0
C6 C7 C8 119.0(6)
C6 C7 H2 120.5
C8 C7 H2 120.5
C9 C8 C7 120.0(6)
C9 C8 H3 120.0
C7 C8 H3 120.0
C8 C9 C10 122.3(6)
C8 C9 H4 118.9
C10 C9 H4 118.9
C9 C10 C5 117.7(6)
C9 C10 C11 116.6(5)
C5 C10 C11 125.7(6)
C12 C11 N2 105.9(5)
C12 C11 C10 127.4(5)
N2 C11 C10 126.4(5)
C11 C12 C13 108.5(5)
C11 C12 Br3 127.6(5)
C13 C12 Br3 123.8(4)
C14 C13 C12 108.0(5)
C14 C13 Br4 126.4(5)
C12 C13 Br4 125.5(4)
N2 C14 C13 106.8(5)
N2 C14 C15 124.0(5)
C13 C14 C15 129.1(5)
C20 C15 C16 119.6(5)
C20 C15 C14 120.7(5)
C16 C15 C14 119.6(5)
C17 C16 C15 120.9(6)
C17 C16 H5 119.5
C15 C16 H5 119.5
C16 C17 C18 119.6(5)
C16 C17 H6 120.2
C18 C17 H6 120.2
C19 C18 C17 120.0(6)
C19 C18 H7 120.0
C17 C18 H7 120.0
C18 C19 C20 120.8(6)
C18 C19 H8 119.6
C20 C19 H8 119.6
C15 C20 C19 119.0(5)
C15 C20 C21 121.7(5)
C19 C20 C21 119.2(5)
C22 C21 N3 107.3(5)
C22 C21 C20 128.8(5)
N3 C21 C20 123.8(5)
C21 C22 C23 108.4(5)
C21 C22 Br5 126.1(4)
C23 C22 Br5 125.4(4)
C24 C23 C22 107.6(5)
C24 C23 Br6 127.4(4)
C22 C23 Br6 125.0(4)
C23 C24 N3 107.5(5)
C23 C24 C25 127.3(5)
N3 C24 C25 125.2(5)
C26 C25 C30 119.1(5)
C26 C25 C24 117.6(5)
C30 C25 C24 123.3(5)
C27 C26 C25 120.9(6)
C27 C26 H9 119.6
C25 C26 H9 119.6
C28 C27 C26 120.2(6)
C28 C27 H10 119.9
C26 C27 H10 119.9
C27 C28 C29 119.6(5)
C27 C28 H11 120.2
C29 C28 H11 120.2
C28 C29 C30 121.0(6)
C28 C29 H12 119.5
C30 C29 H12 119.5
C29 C30 C25 119.2(6)
C29 C30 C1 117.2(5)
C25 C30 C1 123.6(5)
N1 C31 H80 113(4)
N1 C31 H31 113(4)
H80 C31 H31 107(6)
N1 C31 H81 103(5)
H80 C31 H81 110(6)
H31 C31 H81 110(7)
N2 C32 H85 105(5)
N2 C32 H86 113(4)
H85 C32 H86 111(6)
N2 C32 H87 103(5)
H85 C32 H87 110(7)
H86 C32 H87 114(6)
N3 C33 H77 111(4)
N3 C33 H33 109(4)
H77 C33 H33 108(6)
N3 C33 H76 113(4)
H77 C33 H76 110(6)
H33 C33 H76 106(6)
C4 N1 C1 111.3(5)
C4 N1 C31 123.6(5)
C1 N1 C31 124.9(5)
C14 N2 C11 110.9(5)
C14 N2 C32 122.3(5)
C11 N2 C32 125.9(5)
C24 N3 C21 109.2(4)
C24 N3 C33 124.4(5)
C21 N3 C33 123.0(5)
N4 C34 C35 106.8(5)
N4 C34 C63 125.6(5)
C35 C34 C63 127.2(5)
C34 C35 C36 108.1(5)
C34 C35 Br7 125.7(5)
C36 C35 Br7 126.1(4)
C35 C36 C37 108.4(5)
C35 C36 Br8 125.5(4)
C37 C36 Br8 126.0(5)
N4 C37 C36 105.8(5)
N4 C37 C38 126.5(5)
C36 C37 C38 127.1(5)
C39 C38 C43 118.2(6)
C39 C38 C37 117.1(5)
C43 C38 C37 124.6(5)
C40 C39 C38 121.4(6)
C40 C39 H13 119.3
C38 C39 H13 119.3
C41 C40 C39 120.3(6)
C41 C40 H14 119.8
C39 C40 H14 119.8
C40 C41 C42 120.1(6)
C40 C41 H15 120.0
C42 C41 H15 120.0
C41 C42 C43 120.6(6)
C41 C42 H16 119.7
C43 C42 H16 119.7
C42 C43 C38 119.3(5)
C42 C43 C44 118.5(5)
C38 C43 C44 122.1(5)
N5 C44 C45 107.0(5)
N5 C44 C43 124.5(5)
C45 C44 C43 128.4(5)
C44 C45 C46 107.9(5)
C44 C45 Br9 125.4(4)
C46 C45 Br9 126.3(5)
C47 C46 C45 109.0(5)
C47 C46 Br10 125.3(4)
C45 C46 Br10 125.5(4)
C46 C47 N5 106.1(5)
C46 C47 C48 131.4(5)
N5 C47 C48 122.6(5)
C49 C48 C53 119.5(5)
C49 C48 C47 120.2(6)
C53 C48 C47 120.3(5)
C48 C49 C50 120.7(6)
C48 C49 H17 119.6
C50 C49 H17 119.6
C51 C50 C49 119.5(6)
C51 C50 H18 120.3
C49 C50 H18 120.3
C50 C51 C52 120.8(6)
C50 C51 H19 119.6
C52 C51 H19 119.6
C53 C52 C51 120.6(6)
C53 C52 H20 119.7
C51 C52 H20 119.7
C52 C53 C48 118.9(6)
C52 C53 C54 119.8(6)
C48 C53 C54 121.3(5)
C55 C54 N6 107.2(5)
C55 C54 C53 130.0(5)
N6 C54 C53 122.7(5)
C54 C55 C56 107.9(5)
C54 C55 Br11 126.6(5)
C56 C55 Br11 125.2(4)
C57 C56 C55 108.7(5)
C57 C56 Br12 127.3(5)
C55 C56 Br12 124.0(4)
C56 C57 N6 106.6(5)
C56 C57 C58 127.5(5)
N6 C57 C58 125.9(5)
C59 C58 C63 118.1(5)
C59 C58 C57 116.9(5)
C63 C58 C57 124.9(5)
C60 C59 C58 121.8(6)
C60 C59 H21 119.1
C58 C59 H21 119.1
C61 C60 C59 119.7(6)
C61 C60 H22 120.1
C59 C60 H22 120.1
C62 C61 C60 119.0(6)
C62 C61 H23 120.5
C60 C61 H23 120.5
C61 C62 C63 122.7(6)
C61 C62 H24 118.7
C63 C62 H24 118.7
C62 C63 C58 118.6(5)
C62 C63 C34 115.5(5)
C58 C63 C34 125.7(5)
N4 C64 H93 109.5
N4 C64 H94 109.5
H93 C64 H94 109.5
N4 C64 H95 109.5
H93 C64 H95 109.5
H94 C64 H95 109.5
C37 N4 C34 110.8(4)
C37 N4 C64 126.0(5)
C34 N4 C64 123.1(5)
N5 C65 H90 109.5
N5 C65 H91 109.5
H90 C65 H91 109.5
N5 C65 H92 109.5
H90 C65 H92 109.5
H91 C65 H92 109.5
C44 N5 C47 110.0(5)
C44 N5 C65 125.2(5)
C47 N5 C65 123.2(5)
N6 C66 H96 109.5
N6 C66 H97 109.5
H96 C66 H97 109.5
N6 C66 H98 109.5
H96 C66 H98 109.5
H97 C66 H98 109.5
C54 N6 C57 109.8(4)
C54 N6 C66 122.3(5)
C57 N6 C66 125.0(5)
Cl1 C67 Cl2 109.7(9)
Cl4 C72 Cl3 89.4(6)
Cl8 C74 Cl7 104.7(10)
Cl6 C73 Cl5 108.7(12)
Cl9 C75 Cl10 101.0(12)

loop_
_geom_bond_atom_site_label_1
_geom_bond_atom_site_label_2
_geom_bond_distance
C1 N1 1.382(7)
C1 C2 1.403(8)
C1 C30 1.464(9)
C2 C3 1.380(9)
C2 Br1 1.873(6)
C3 C4 1.402(8)
C3 Br2 1.865(6)
C4 N1 1.366(8)
C4 C5 1.469(9)
C5 C6 1.397(9)
C5 C10 1.409(9)
C6 C7 1.381(10)
C6 H1 0.9500
C7 C8 1.384(10)
C7 H2 0.9500
C8 C9 1.373(10)
C8 H3 0.9500
C9 C10 1.404(9)
C9 H4 0.9500
C10 C11 1.479(9)
C11 C12 1.378(9)
C11 N2 1.386(8)
C12 C13 1.406(8)
C12 Br3 1.873(6)
C13 C14 1.378(8)
C13 Br4 1.880(6)
C14 N2 1.367(8)
C14 C15 1.500(8)
C15 C20 1.389(9)
C15 C16 1.400(8)
C16 C17 1.380(9)
C16 H5 0.9500
C17 C18 1.392(9)
C17 H6 0.9500
C18 C19 1.379(9)
C18 H7 0.9500
C19 C20 1.408(8)
C19 H8 0.9500
C20 C21 1.478(8)
C21 C22 1.364(8)
C21 N3 1.391(7)
C22 C23 1.413(8)
C22 Br5 1.865(5)
C23 C24 1.378(8)
C23 Br6 1.860(6)
C24 N3 1.381(7)
C24 C25 1.481(8)
C25 C26 1.400(9)
C25 C30 1.404(8)
C26 C27 1.386(8)
C26 H9 0.9500
C27 C28 1.380(10)
C27 H10 0.9500
C28 C29 1.392(9)
C28 H11 0.9500
C29 C30 1.397(8)
C29 H12 0.9500
C31 N1 1.478(7)
C31 H80 1.05(8)
C31 H31 1.02(8)
C31 H81 0.93(9)
C32 N2 1.471(8)
C32 H85 0.82(9)
C32 H86 1.11(7)
C32 H87 1.03(9)
C33 N3 1.463(7)
C33 H77 0.97(8)
C33 H33 0.83(7)
C33 H76 0.91(7)
C34 N4 1.381(7)
C34 C35 1.385(8)
C34 C63 1.473(8)
C35 C36 1.398(9)
C35 Br7 1.873(6)
C36 C37 1.402(8)
C36 Br8 1.871(6)
C37 N4 1.379(8)
C37 C38 1.466(8)
C38 C39 1.400(8)
C38 C43 1.420(8)
C39 C40 1.383(9)
C39 H13 0.9500
C40 C41 1.369(9)
C40 H14 0.9500
C41 C42 1.396(9)
C41 H15 0.9500
C42 C43 1.400(9)
C42 H16 0.9500
C43 C44 1.466(8)
C44 N5 1.377(8)
C44 C45 1.384(8)
C45 C46 1.395(8)
C45 Br9 1.873(6)
C46 C47 1.379(8)
C46 Br10 1.876(6)
C47 N5 1.393(8)
C47 C48 1.475(8)
C48 C49 1.389(9)
C48 C53 1.413(9)
C49 C50 1.394(9)
C49 H17 0.9500
C50 C51 1.368(10)
C50 H18 0.9500
C51 C52 1.393(9)
C51 H19 0.9500
C52 C53 1.385(8)
C52 H20 0.9500
C53 C54 1.487(8)
C54 C55 1.379(8)
C54 N6 1.381(7)
C55 C56 1.395(8)
C55 Br11 1.872(6)
C56 C57 1.381(8)
C56 Br12 1.880(6)
C57 N6 1.382(8)
C57 C58 1.485(8)
C58 C59 1.394(9)
C58 C63 1.414(8)
C59 C60 1.390(9)
C59 H21 0.9500
C60 C61 1.384(9)
C60 H22 0.9500
C61 C62 1.373(9)
C61 H23 0.9500
C62 C63 1.390(8)
C62 H24 0.9500
C64 N4 1.467(7)
C64 H93 0.9800
C64 H94 0.9800
C64 H95 0.9800
C65 N5 1.462(7)
C65 H90 0.9800
C65 H91 0.9800
C65 H92 0.9800
C66 N6 1.467(7)
C66 H96 0.9800
C66 H97 0.9800
C66 H98 0.9800
C67 Cl1 1.725(14)
C67 Cl2 1.768(13)
C72 Cl4 1.477(8)
C72 Cl3 1.806(13)
C74 Cl8 1.754(16)
C74 Cl7 1.833(18)
C73 Cl6 1.773(18)
C73 Cl5 1.786(18)
Cl9 C75 1.790(19)
Cl10 C75 1.846(19)

loop_
_geom_torsion_atom_site_label_1
_geom_torsion_atom_site_label_2
_geom_torsion_atom_site_label_3
_geom_torsion_atom_site_label_4
_geom_torsion
N1 C1 C2 C3 0.3(6)
C30 C1 C2 C3 174.5(5)
N1 C1 C2 Br1 177.1(4)
C30 C1 C2 Br1 -8.7(9)
C1 C2 C3 C4 -0.6(7)
Br1 C2 C3 C4 -177.3(4)
C1 C2 C3 Br2 175.5(4)
Br1 C2 C3 Br2 -1.3(8)
C2 C3 C4 N1 0.6(7)
Br2 C3 C4 N1 -175.4(4)
C2 C3 C4 C5 -174.5(6)
Br2 C3 C4 C5 9.4(9)
N1 C4 C5 C6 -114.1(7)
C3 C4 C5 C6 60.0(8)
N1 C4 C5 C10 69.2(9)
C3 C4 C5 C10 -116.7(7)
C10 C5 C6 C7 0.4(10)
C4 C5 C6 C7 -176.6(6)
C5 C6 C7 C8 1.0(10)
C6 C7 C8 C9 -0.8(10)
C7 C8 C9 C10 -0.8(10)
C8 C9 C10 C5 2.0(10)
C8 C9 C10 C11 -175.9(6)
C6 C5 C10 C9 -1.8(9)
C4 C5 C10 C9 174.8(6)
C6 C5 C10 C11 175.9(6)
C4 C5 C10 C11 -7.5(10)
C9 C10 C11 C12 42.7(9)
C5 C10 C11 C12 -135.1(7)
C9 C10 C11 N2 -130.0(6)
C5 C10 C11 N2 52.3(9)
N2 C11 C12 C13 0.5(7)
C10 C11 C12 C13 -173.3(6)
N2 C11 C12 Br3 -177.1(4)
C10 C11 C12 Br3 9.1(10)
C11 C12 C13 C14 -1.1(7)
Br3 C12 C13 C14 176.6(4)
C11 C12 C13 Br4 175.1(4)
Br3 C12 C13 Br4 -7.2(8)
C12 C13 C14 N2 1.2(7)
Br4 C13 C14 N2 -174.9(4)
C12 C13 C14 C15 -175.5(6)
Br4 C13 C14 C15 8.4(9)
N2 C14 C15 C20 -79.8(7)
C13 C14 C15 C20 96.4(7)
N2 C14 C15 C16 103.6(7)
C13 C14 C15 C16 -80.2(8)
C20 C15 C16 C17 -0.2(9)
C14 C15 C16 C17 176.5(5)
C15 C16 C17 C18 -1.0(9)
C16 C17 C18 C19 1.1(9)
C17 C18 C19 C20 0.0(9)
C16 C15 C20 C19 1.2(8)
C14 C15 C20 C19 -175.4(5)
C16 C15 C20 C21 176.6(5)
C14 C15 C20 C21 0.0(8)
C18 C19 C20 C15 -1.1(8)
C18 C19 C20 C21 -176.6(5)
C15 C20 C21 C22 -85.0(8)
C19 C20 C21 C22 90.4(7)
C15 C20 C21 N3 98.4(7)
C19 C20 C21 N3 -86.1(7)
N3 C21 C22 C23 0.4(6)
C20 C21 C22 C23 -176.6(6)
N3 C21 C22 Br5 177.8(4)
C20 C21 C22 Br5 0.7(9)
C21 C22 C23 C24 -0.1(7)
Br5 C22 C23 C24 -177.5(4)
C21 C22 C23 Br6 -178.1(4)
Br5 C22 C23 Br6 4.6(8)
C22 C23 C24 N3 -0.3(6)
Br6 C23 C24 N3 177.6(4)
C22 C23 C24 C25 178.6(5)
Br6 C23 C24 C25 -3.5(9)
C23 C24 C25 C26 -54.3(8)
N3 C24 C25 C26 124.3(6)
C23 C24 C25 C30 124.0(7)
N3 C24 C25 C30 -57.3(8)
C30 C25 C26 C27 2.1(8)
C24 C25 C26 C27 -179.4(5)
C25 C26 C27 C28 -0.7(8)
C26 C27 C28 C29 -1.0(8)
C27 C28 C29 C30 1.2(8)
C28 C29 C30 C25 0.3(8)
C28 C29 C30 C1 177.6(5)
C26 C25 C30 C29 -1.9(8)
C24 C25 C30 C29 179.8(5)
C26 C25 C30 C1 -179.1(5)
C24 C25 C30 C1 2.6(8)
N1 C1 C30 C29 120.1(6)
C2 C1 C30 C29 -53.0(8)
N1 C1 C30 C25 -62.6(8)
C2 C1 C30 C25 124.3(6)
C3 C4 N1 C1 -0.4(6)
C5 C4 N1 C1 174.6(6)
C3 C4 N1 C31 -175.3(5)
C5 C4 N1 C31 -0.3(9)
C2 C1 N1 C4 0.1(6)
C30 C1 N1 C4 -174.2(5)
C2 C1 N1 C31 174.9(5)
C30 C1 N1 C31 0.6(9)
C13 C14 N2 C11 -0.9(7)
C15 C14 N2 C11 176.0(5)
C13 C14 N2 C32 168.7(6)
C15 C14 N2 C32 -14.4(9)
C12 C11 N2 C14 0.2(7)
C10 C11 N2 C14 174.1(6)
C12 C11 N2 C32 -168.9(6)
C10 C11 N2 C32 5.0(10)
C23 C24 N3 C21 0.5(6)
C25 C24 N3 C21 -178.4(5)
C23 C24 N3 C33 160.1(5)
C25 C24 N3 C33 -18.8(9)
C22 C21 N3 C24 -0.6(6)
C20 C21 N3 C24 176.6(5)
C22 C21 N3 C33 -160.5(5)
C20 C21 N3 C33 16.7(9)
N4 C34 C35 C36 0.0(6)
C63 C34 C35 C36 -173.2(5)
N4 C34 C35 Br7 -177.2(4)
C63 C34 C35 Br7 9.7(9)
C34 C35 C36 C37 1.0(7)
Br7 C35 C36 C37 178.1(4)
C34 C35 C36 Br8 -177.9(4)
Br7 C35 C36 Br8 -0.8(8)
C35 C36 C37 N4 -1.5(6)
Br8 C36 C37 N4 177.3(4)
C35 C36 C37 C38 169.9(5)
Br8 C36 C37 C38 -11.2(9)
N4 C37 C38 C39 116.3(6)
C36 C37 C38 C39 -53.5(8)
N4 C37 C38 C43 -65.1(8)
C36 C37 C38 C43 125.1(7)
C43 C38 C39 C40 0.1(8)
C37 C38 C39 C40 178.8(5)
C38 C39 C40 C41 0.7(9)
C39 C40 C41 C42 -1.1(9)
C40 C41 C42 C43 0.6(9)
C41 C42 C43 C38 0.2(8)
C41 C42 C43 C44 176.6(5)
C39 C38 C43 C42 -0.6(8)
C37 C38 C43 C42 -179.2(5)
C39 C38 C43 C44 -176.9(5)
C37 C38 C43 C44 4.5(9)
C42 C43 C44 N5 125.4(6)
C38 C43 C44 N5 -58.3(8)
C42 C43 C44 C45 -56.8(9)
C38 C43 C44 C45 119.5(7)
N5 C44 C45 C46 -0.1(7)
C43 C44 C45 C46 -178.2(6)
N5 C44 C45 Br9 172.5(4)
C43 C44 C45 Br9 -5.5(10)
C44 C45 C46 C47 0.1(7)
Br9 C45 C46 C47 -172.5(5)
C44 C45 C46 Br10 -175.7(5)
Br9 C45 C46 Br10 11.7(9)
C45 C46 C47 N5 0.0(7)
Br10 C46 C47 N5 175.8(4)
C45 C46 C47 C48 -179.6(6)
Br10 C46 C47 C48 -3.8(10)
C46 C47 C48 C49 102.0(8)
N5 C47 C48 C49 -77.6(7)
C46 C47 C48 C53 -76.9(8)
N5 C47 C48 C53 103.5(7)
C53 C48 C49 C50 0.9(9)
C47 C48 C49 C50 -178.0(5)
C48 C49 C50 C51 1.1(9)
C49 C50 C51 C52 -1.4(9)
C50 C51 C52 C53 -0.3(9)
C51 C52 C53 C48 2.3(8)
C51 C52 C53 C54 -177.5(5)
C49 C48 C53 C52 -2.6(8)
C47 C48 C53 C52 176.3(5)
C49 C48 C53 C54 177.2(5)
C47 C48 C53 C54 -3.9(8)
C52 C53 C54 C55 -77.4(8)
C48 C53 C54 C55 102.8(7)
C52 C53 C54 N6 97.8(7)
C48 C53 C54 N6 -82.0(7)
N6 C54 C55 C56 0.1(6)
C53 C54 C55 C56 175.9(6)
N6 C54 C55 Br11 -173.7(4)
C53 C54 C55 Br11 2.2(9)
C54 C55 C56 C57 0.0(6)
Br11 C55 C56 C57 173.9(4)
C54 C55 C56 Br12 178.3(4)
Br11 C55 C56 Br12 -7.8(7)
C55 C56 C57 N6 -0.1(6)
Br12 C56 C57 N6 -178.3(4)
C55 C56 C57 C58 -179.1(5)
Br12 C56 C57 C58 2.6(9)
C56 C57 C58 C59 41.8(8)
N6 C57 C58 C59 -137.1(5)
C56 C57 C58 C63 -135.4(6)
N6 C57 C58 C63 45.7(8)
C63 C58 C59 C60 3.0(8)
C57 C58 C59 C60 -174.4(5)
C58 C59 C60 C61 -1.3(8)
C59 C60 C61 C62 -1.3(9)
C60 C61 C62 C63 2.2(9)
C61 C62 C63 C58 -0.5(8)
C61 C62 C63 C34 -176.6(5)
C59 C58 C63 C62 -2.0(8)
C57 C58 C63 C62 175.1(5)
C59 C58 C63 C34 173.6(5)
C57 C58 C63 C34 -9.2(8)
N4 C34 C63 C62 -114.3(6)
C35 C34 C63 C62 57.7(8)
N4 C34 C63 C58 70.0(8)
C35 C34 C63 C58 -118.1(7)
C36 C37 N4 C34 1.6(6)
C38 C37 N4 C34 -170.0(5)
C36 C37 N4 C64 179.5(5)
C38 C37 N4 C64 8.0(9)
C35 C34 N4 C37 -1.0(6)
C63 C34 N4 C37 172.3(5)
C35 C34 N4 C64 -179.0(5)
C63 C34 N4 C64 -5.7(8)
C45 C44 N5 C47 0.1(7)
C43 C44 N5 C47 178.3(6)
C45 C44 N5 C65 166.5(5)
C43 C44 N5 C65 -15.3(9)
C46 C47 N5 C44 -0.1(7)
C48 C47 N5 C44 179.6(5)
C46 C47 N5 C65 -166.7(5)
C48 C47 N5 C65 12.9(9)
C55 C54 N6 C57 -0.2(6)
C53 C54 N6 C57 -176.4(5)
C55 C54 N6 C66 161.1(5)
C53 C54 N6 C66 -15.1(8)
C56 C57 N6 C54 0.1(6)
C58 C57 N6 C54 179.2(5)
C56 C57 N6 C66 -160.5(5)
C58 C57 N6 C66 18.6(8)
